data_1506070
loop_
_publ_author_name
'Liu, Yuanhong'
'Liu, Meina'
'Guo, Shenghai'
'Tu, Huamin'
'Zhou, Yebing'
'Gao, Hongjun'

_publ_section_title
;
 Gold-catalyzed highly efficient access to 3(2H)-furanones from
 2-oxo-3-butynoates and related compounds.
;
_journal_issue 16
_journal_name_full 'Organic letters'
_journal_page_first 3445
_journal_page_last 3448
_journal_paper_doi 10.1021/ol061059z
_journal_volume 8
_journal_year 2006
_chemical_formula_sum 'C19 H14 O3'
_chemical_formula_weight 290.30
_chemical_name_systematic
; 
 ? 
;
_space_group_IT_number 14
_symmetry_cell_setting monoclinic
_symmetry_space_group_name_Hall '-P 2ybc'
_symmetry_space_group_name_H-M 'P 1 21/c 1'
_atom_sites_solution_hydrogens geom
_atom_sites_solution_primary direct
_atom_sites_solution_secondary difmap
_audit_creation_method SHELXL-97
_cell_angle_alpha 90.00
_cell_angle_beta 90.316(4)
_cell_angle_gamma 90.00
_cell_formula_units_Z 4
_cell_length_a 5.7583(10)
_cell_length_b 8.5763(15)
_cell_length_c 30.482(6)
_cell_measurement_reflns_used 727
_cell_measurement_temperature 293(2)
_cell_measurement_theta_max 38.285
_cell_measurement_theta_min 4.934
_cell_volume 1505.3(5)
_computing_cell_refinement 'Bruker SMART'
_computing_data_collection 'Bruker SMART'
_computing_data_reduction 'Bruker SHELXTL'
_computing_molecular_graphics 'Bruker SHELXTL'
_computing_publication_material 'Bruker SHELXTL'
_computing_structure_refinement 'SHELXL-97 (Sheldrick, 1997)'
_computing_structure_solution 'SHELXS-97 (Sheldrick, 1990)'
_diffrn_ambient_temperature 293(2)
_diffrn_measured_fraction_theta_full 0.985
_diffrn_measured_fraction_theta_max 0.985
_diffrn_measurement_device_type 'CCD area detector'
_diffrn_measurement_method 'phi and omega scans'
_diffrn_radiation_monochromator graphite
_diffrn_radiation_source 'fine-focus sealed tube'
_diffrn_radiation_type MoK\a
_diffrn_radiation_wavelength 0.71073
_diffrn_reflns_av_R_equivalents 0.0693
_diffrn_reflns_av_sigmaI/netI 0.1229
_diffrn_reflns_limit_h_max 7
_diffrn_reflns_limit_h_min -6
_diffrn_reflns_limit_k_max 9
_diffrn_reflns_limit_k_min -11
_diffrn_reflns_limit_l_max 36
_diffrn_reflns_limit_l_min -39
_diffrn_reflns_number 8830
_diffrn_reflns_theta_full 27.50
_diffrn_reflns_theta_max 27.50
_diffrn_reflns_theta_min 2.47
_exptl_absorpt_coefficient_mu 0.086
_exptl_absorpt_correction_T_max 1.00000
_exptl_absorpt_correction_T_min 0.76865
_exptl_absorpt_correction_type empirical
_exptl_crystal_colour colorless
_exptl_crystal_density_diffrn 1.281
_exptl_crystal_density_method 'not measured'
_exptl_crystal_F_000 608
_exptl_crystal_size_max 0.376
_exptl_crystal_size_mid 0.237
_exptl_crystal_size_min 0.188
_refine_diff_density_max 0.114
_refine_diff_density_min -0.118
_refine_diff_density_rms 0.030
_refine_ls_extinction_method none
_refine_ls_goodness_of_fit_ref 0.760
_refine_ls_hydrogen_treatment mixed
_refine_ls_matrix_type full
_refine_ls_number_parameters 228
_refine_ls_number_reflns 3412
_refine_ls_number_restraints 0
_refine_ls_restrained_S_all 0.760
_refine_ls_R_factor_all 0.1379
_refine_ls_R_factor_gt 0.0457
_refine_ls_shift/su_max 0.000
_refine_ls_shift/su_mean 0.000
_refine_ls_structure_factor_coef Fsqd
_refine_ls_weighting_details 'calc w=1/[\s^2^(Fo^2^)+(0.0044P)^2^+0.0000P] where P=(Fo^2^+2Fc^2^)/3'
_refine_ls_weighting_scheme calc
_refine_ls_wR_factor_gt 0.0583
_refine_ls_wR_factor_ref 0.0734
_reflns_number_gt 1353
_reflns_number_total 3412
_reflns_threshold_expression >2sigma(I)
_cod_data_source_file ol061059zsi20060501_114138.cif
_cod_data_source_block cd25540
_cod_depositor_comments
;
The following automatic conversions were performed:

'_symmetry_cell_setting' value 'Monoclinic' changed to 'monoclinic'
according to /home/saulius/struct/CIF-dictionaries/cif_core.dic
dictionary named 'cif_core.dic' version 2.4.1 from 2010-06-29.

Automatic conversion script
Id: cif_fix_values 1715 2011-07-08 13:25:40Z adriana 
;
_cod_original_sg_symbol_H-M P2(1)/c
_cod_database_code 1506070

loop_
_symmetry_equiv_pos_as_xyz
'x, y, z'
'-x, y+1/2, -z+1/2'
'-x, -y, -z'
'x, -y-1/2, z-1/2'

loop_
_atom_site_label
_atom_site_type_symbol
_atom_site_fract_x
_atom_site_fract_y
_atom_site_fract_z
_atom_site_U_iso_or_equiv
_atom_site_adp_type
_atom_site_occupancy
_atom_site_symmetry_multiplicity
_atom_site_calc_flag
_atom_site_refinement_flags
O1 O 0.5817(3) 0.80639(17) 0.04838(5) 0.0638(5) Uani 1 1 d .
O2 O 0.0858(2) 0.93430(15) 0.10578(5) 0.0479(4) Uani 1 1 d .
O3 O 0.1728(3) 0.67468(16) 0.08973(5) 0.0529(5) Uani 1 1 d .
C1 C 0.1027(4) 1.0325(2) 0.07052(8) 0.0432(6) Uani 1 1 d .
C2 C 0.2811(4) 1.0026(3) 0.04398(9) 0.0485(7) Uani 1 1 d .
C3 C 0.4069(4) 0.8706(3) 0.06093(8) 0.0468(6) Uani 1 1 d .
C4 C 0.2682(4) 0.8175(2) 0.10119(7) 0.0444(6) Uani 1 1 d .
C5 C 0.4007(4) 0.8149(2) 0.14201(8) 0.0467(6) Uani 1 1 d .
C6 C 0.5130(4) 0.8054(2) 0.17433(8) 0.0475(6) Uani 1 1 d .
C7 C 0.6442(4) 0.7960(2) 0.21508(8) 0.0448(6) Uani 1 1 d .
C8 C 0.8489(5) 0.8775(3) 0.22065(10) 0.0623(8) Uani 1 1 d .
C9 C 0.9692(5) 0.8702(3) 0.26019(10) 0.0785(10) Uani 1 1 d .
H9 H 1.1061 0.9263 0.2639 0.094 Uiso 1 1 calc R
C10 C 0.8862(7) 0.7809(4) 0.29341(11) 0.0809(11) Uani 1 1 d .
C11 C 0.6861(7) 0.6977(4) 0.28837(10) 0.0792(10) Uani 1 1 d .
C12 C 0.5637(5) 0.7054(3) 0.24921(9) 0.0659(8) Uani 1 1 d .
H12 H 0.4265 0.6493 0.2459 0.079 Uiso 1 1 calc R
C13 C -0.0731(4) 1.1557(2) 0.06857(8) 0.0430(6) Uani 1 1 d .
C14 C -0.0701(5) 1.2611(3) 0.03366(9) 0.0565(8) Uani 1 1 d .
C15 C -0.2373(5) 1.3786(3) 0.03147(10) 0.0671(9) Uani 1 1 d .
C16 C -0.4019(5) 1.3918(3) 0.06321(10) 0.0653(8) Uani 1 1 d .
H16 H -0.5123 1.4708 0.0615 0.078 Uiso 1 1 calc R
C17 C -0.4051(4) 1.2889(3) 0.09774(8) 0.0602(7) Uani 1 1 d .
H17 H -0.5166 1.2989 0.1195 0.072 Uiso 1 1 calc R
C18 C -0.2424(5) 1.1701(3) 0.10011(9) 0.0510(7) Uani 1 1 d .
C19 C 0.0313(4) 0.6030(3) 0.12221(8) 0.0766(9) Uani 1 1 d .
H19A H 0.1143 0.5996 0.1496 0.115 Uiso 1 1 calc R
H19B H -0.0071 0.4989 0.1132 0.115 Uiso 1 1 calc R
H19C H -0.1088 0.6624 0.1257 0.115 Uiso 1 1 calc R
H2 H 0.325(3) 1.056(2) 0.0184(6) 0.055(7) Uiso 1 1 d .
H8 H 0.920(4) 0.934(2) 0.1959(7) 0.080(9) Uiso 1 1 d .
H10 H 0.957(4) 0.775(2) 0.3215(8) 0.085(9) Uiso 1 1 d .
H11 H 0.626(4) 0.637(3) 0.3116(9) 0.109(11) Uiso 1 1 d .
H14 H 0.052(4) 1.248(2) 0.0119(7) 0.072(9) Uiso 1 1 d .
H15 H -0.236(4) 1.443(2) 0.0046(7) 0.086(9) Uiso 1 1 d .
H18 H -0.252(4) 1.100(2) 0.1256(7) 0.093(9) Uiso 1 1 d .

loop_
_atom_site_aniso_label
_atom_site_aniso_U_11
_atom_site_aniso_U_22
_atom_site_aniso_U_33
_atom_site_aniso_U_23
_atom_site_aniso_U_13
_atom_site_aniso_U_12
O1 0.0601(12) 0.0661(12) 0.0654(13) 0.0080(9) 0.0124(10) 0.0177(10)
O2 0.0559(11) 0.0455(9) 0.0424(10) 0.0085(8) 0.0011(8) 0.0142(8)
O3 0.0603(12) 0.0424(10) 0.0561(12) 0.0001(8) -0.0052(9) -0.0037(8)
C1 0.0514(17) 0.0360(14) 0.0420(16) 0.0021(11) -0.0079(13) -0.0003(12)
C2 0.0578(19) 0.0444(15) 0.0434(18) 0.0066(13) 0.0008(15) 0.0036(14)
C3 0.0482(17) 0.0475(15) 0.0445(17) 0.0000(12) -0.0022(13) 0.0023(13)
C4 0.0502(16) 0.0371(14) 0.0458(16) 0.0022(12) -0.0021(13) 0.0064(13)
C5 0.0530(17) 0.0426(14) 0.0446(16) 0.0031(12) -0.0054(13) 0.0029(12)
C6 0.0562(17) 0.0388(14) 0.0475(16) 0.0028(12) -0.0002(13) 0.0023(12)
C7 0.0485(17) 0.0417(15) 0.0443(16) 0.0031(12) -0.0015(13) 0.0061(12)
C8 0.059(2) 0.0670(19) 0.060(2) 0.0076(16) -0.0068(17) -0.0080(15)
C9 0.073(2) 0.077(2) 0.085(3) -0.0031(18) -0.032(2) -0.0013(17)
C10 0.111(3) 0.073(2) 0.058(3) -0.0077(18) -0.033(2) 0.020(2)
C11 0.117(3) 0.076(2) 0.044(2) 0.0144(17) -0.005(2) 0.001(2)
C12 0.077(2) 0.0622(18) 0.058(2) 0.0090(15) -0.0011(17) -0.0005(15)
C13 0.0530(17) 0.0327(13) 0.0433(16) -0.0027(11) -0.0107(13) 0.0018(12)
C14 0.070(2) 0.0463(16) 0.053(2) 0.0034(14) -0.0018(17) 0.0094(15)
C15 0.085(2) 0.0532(18) 0.063(2) 0.0109(16) -0.0161(18) 0.0138(17)
C16 0.064(2) 0.0530(17) 0.078(2) -0.0032(16) -0.0164(18) 0.0158(15)
C17 0.0555(18) 0.0563(17) 0.069(2) 0.0008(14) 0.0026(15) 0.0102(15)
C18 0.0511(18) 0.0452(16) 0.0566(19) 0.0007(14) -0.0029(15) 0.0006(14)
C19 0.078(2) 0.0624(17) 0.089(2) 0.0093(16) 0.0061(17) -0.0206(16)

loop_
_atom_type_symbol
_atom_type_description
_atom_type_scat_dispersion_real
_atom_type_scat_dispersion_imag
_atom_type_scat_source
C C 0.0033 0.0016 'International Tables Vol C Tables 4.2.6.8 and 6.1.1.4'
H H 0.0000 0.0000 'International Tables Vol C Tables 4.2.6.8 and 6.1.1.4'
O O 0.0106 0.0060 'International Tables Vol C Tables 4.2.6.8 and 6.1.1.4'

loop_
_geom_angle_atom_site_label_1
_geom_angle_atom_site_label_2
_geom_angle_atom_site_label_3
_geom_angle
C1 O2 C4 107.03(18)
C4 O3 C19 115.66(18)
C2 C1 O2 114.5(2)
C2 C1 C13 130.4(2)
O2 C1 C13 115.1(2)
C1 C2 C3 108.7(2)
C1 C2 H2 128.3(12)
C3 C2 H2 122.9(13)
O1 C3 C2 131.5(3)
O1 C3 C4 123.6(2)
C2 C3 C4 104.9(2)
O3 C4 C5 113.99(18)
O3 C4 O2 110.25(18)
C5 C4 O2 107.64(18)
O3 C4 C3 105.52(18)
C5 C4 C3 114.5(2)
O2 C4 C3 104.52(17)
C6 C5 C4 176.5(2)
C5 C6 C7 177.9(3)
C8 C7 C12 118.9(2)
C8 C7 C6 121.1(2)
C12 C7 C6 120.0(2)
C7 C8 C9 120.4(3)
C7 C8 H8 120.7(13)
C9 C8 H8 118.6(13)
C10 C9 C8 119.8(3)
C10 C9 H9 120.1
C8 C9 H9 120.1
C9 C10 C11 120.8(3)
C9 C10 H10 123.4(15)
C11 C10 H10 115.8(15)
C10 C11 C12 119.9(3)
C10 C11 H11 121.1(16)
C12 C11 H11 118.9(16)
C7 C12 C11 120.3(3)
C7 C12 H12 119.8
C11 C12 H12 119.8
C18 C13 C14 119.0(2)
C18 C13 C1 121.8(2)
C14 C13 C1 119.1(2)
C15 C14 C13 119.5(3)
C15 C14 H14 123.5(13)
C13 C14 H14 117.0(13)
C16 C15 C14 120.6(3)
C16 C15 H15 123.3(14)
C14 C15 H15 115.9(14)
C15 C16 C17 120.2(3)
C15 C16 H16 119.9
C17 C16 H16 119.9
C16 C17 C18 120.0(3)
C16 C17 H17 120.0
C18 C17 H17 120.0
C13 C18 C17 120.7(2)
C13 C18 H18 122.8(14)
C17 C18 H18 116.5(15)
O3 C19 H19A 109.5
O3 C19 H19B 109.5
H19A C19 H19B 109.5
O3 C19 H19C 109.5
H19A C19 H19C 109.5
H19B C19 H19C 109.5

loop_
_geom_bond_atom_site_label_1
_geom_bond_atom_site_label_2
_geom_bond_distance
O1 C3 1.211(2)
O2 C1 1.369(2)
O2 C4 1.459(2)
O3 C4 1.386(2)
O3 C19 1.425(3)
C1 C2 1.336(3)
C1 C13 1.464(3)
C2 C3 1.439(3)
C2 H2 0.938(19)
C3 C4 1.537(3)
C4 C5 1.456(3)
C5 C6 1.178(3)
C6 C7 1.453(3)
C7 C8 1.380(3)
C7 C12 1.380(3)
C8 C9 1.388(3)
C8 H8 0.99(2)
C9 C10 1.359(4)
C9 H9 0.9300
C10 C11 1.363(4)
C10 H10 0.95(2)
C11 C12 1.384(3)
C11 H11 0.95(2)
C12 H12 0.9300
C13 C18 1.379(3)
C13 C14 1.396(3)
C14 C15 1.395(3)
C14 H14 0.97(2)
C15 C16 1.363(4)
C15 H15 0.99(2)
C16 C17 1.374(3)
C16 H16 0.9300
C17 C18 1.386(3)
C17 H17 0.9300
C18 H18 0.98(2)
C19 H19A 0.9600
C19 H19B 0.9600
C19 H19C 0.9600

loop_
_geom_torsion_atom_site_label_1
_geom_torsion_atom_site_label_2
_geom_torsion_atom_site_label_3
_geom_torsion_atom_site_label_4
_geom_torsion
C4 O2 C1 C2 -3.6(2)
C4 O2 C1 C13 177.98(16)
O2 C1 C2 C3 0.2(3)
C13 C1 C2 C3 178.30(19)
C1 C2 C3 O1 -177.7(2)
C1 C2 C3 C4 3.1(2)
C19 O3 C4 C5 54.6(3)
C19 O3 C4 O2 -66.6(2)
C19 O3 C4 C3 -178.94(18)
C1 O2 C4 O3 -107.80(19)
C1 O2 C4 C5 127.31(18)
C1 O2 C4 C3 5.2(2)
O1 C3 C4 O3 -68.0(3)
C2 C3 C4 O3 111.28(19)
O1 C3 C4 C5 58.2(3)
C2 C3 C4 C5 -122.5(2)
O1 C3 C4 O2 175.7(2)
C2 C3 C4 O2 -5.0(2)
O3 C4 C5 C6 43(4)
O2 C4 C5 C6 166(4)
C3 C4 C5 C6 -79(4)
C4 C5 C6 C7 -141(5)
C5 C6 C7 C8 -120(7)
C5 C6 C7 C12 60(7)
C12 C7 C8 C9 -1.0(4)
C6 C7 C8 C9 178.4(2)
C7 C8 C9 C10 0.7(4)
C8 C9 C10 C11 0.2(5)
C9 C10 C11 C12 -0.8(5)
C8 C7 C12 C11 0.4(4)
C6 C7 C12 C11 -179.1(2)
C10 C11 C12 C7 0.5(5)
C2 C1 C13 C18 -178.2(2)
O2 C1 C13 C18 -0.1(3)
C2 C1 C13 C14 2.1(3)
O2 C1 C13 C14 -179.77(19)
C18 C13 C14 C15 0.1(3)
C1 C13 C14 C15 179.8(2)
C13 C14 C15 C16 0.5(4)
C14 C15 C16 C17 -0.2(4)
C15 C16 C17 C18 -0.7(4)
C14 C13 C18 C17 -1.1(3)
C1 C13 C18 C17 179.3(2)
C16 C17 C18 C13 1.4(4)

loop_
_cod_related_entry_id
_cod_related_entry_database
_cod_related_entry_code
1 ChemSpider 10033078
